data_7704616
loop_
_publ_author_name
'Lopera, Alberto'
'Gil-Mart\'inez, Ariadna'
'Pitarch-Jarque, Javier'
'Verdejo, Bego\~na'
'Blasco, Salvador'
'Clares, M. Paz'
'Jim\'enez, Hermas R'
'Garc\'ia-Espa\~na, Enrique'

_publ_section_title
;
 Influence of the chain length and metal&#x2009;:&#x2009;ligand ratio on
 the self-organization processes of Cu<sup>2+</sup> complexes of [1 + 1]
 1H-pyrazole azamacrocycles.
;
_journal_issue 25
_journal_name_full 'Dalton transactions (Cambridge, England : 2003)'
_journal_page_first 8614
_journal_page_last 8624
_journal_paper_doi 10.1039/d0dt01056a
_journal_volume 49
_journal_year 2020
_chemical_formula_moiety 'C24 H46 Cu2 N12, 4(Cl O4), 4(H2 O)'
_chemical_formula_sum 'C24 H54 Cl4 Cu2 N12 O20'
_chemical_formula_weight 1099.67
_space_group_crystal_system triclinic
_space_group_IT_number 2
_space_group_name_Hall '-P 1'
_space_group_name_H-M_alt 'P -1'
_atom_sites_solution_hydrogens mixed
_audit_creation_date 2020-04-27
_audit_creation_method
;
Olex2 1.2
(compiled May 29 2018 13:30:08 for OlexSys, GUI svn.r5506)
;
_audit_update_record
;
2020-05-01 deposited with the CCDC.	2020-06-05 downloaded from the CCDC.
;
_cell_angle_alpha 112.721(6)
_cell_angle_beta 99.370(5)
_cell_angle_gamma 109.507(5)
_cell_formula_units_Z 1
_cell_length_a 9.2355(5)
_cell_length_b 11.6706(7)
_cell_length_c 11.9460(9)
_cell_measurement_reflns_used 4132
_cell_measurement_temperature 293(2)
_cell_measurement_theta_max 27.1
_cell_measurement_theta_min 1
_cell_volume 1054.57(15)
_computing_cell_refinement 'HKL SCALEPACK (Otwinowski & Minor 1997)'
_computing_data_collection 'Collect (Bruker AXS BV, 1997-2004)'
_computing_data_reduction 'HKL DENZO and SCALEPACK (Otwinowski & Minor 1997)'
_computing_molecular_graphics 'Olex2 (Dolomanov et al., 2009)'
_computing_publication_material 'Olex2 (Dolomanov et al., 2009)'
_computing_structure_refinement 'ShelXL (Sheldrick, 2015)'
_computing_structure_solution
;
Superflip (Palatinus & Chapuis, 2007;Palatinus & van der Lee, 2008;
Palatinus et al., 2012)
;
_diffrn_ambient_temperature 293(2)
_diffrn_measured_fraction_theta_full 0.997
_diffrn_measured_fraction_theta_max 0.851
_diffrn_measurement_device '95mm CCD camera on \k-goniostat'
_diffrn_measurement_device_type KappaCCD
_diffrn_measurement_method CCD
_diffrn_radiation_monochromator 'horizonally mounted graphite crystal'
_diffrn_radiation_type MoK\a
_diffrn_radiation_wavelength 0.71073
_diffrn_reflns_av_R_equivalents 0.0288
_diffrn_reflns_av_unetI/netI 0.0513
_diffrn_reflns_Laue_measured_fraction_full 0.997
_diffrn_reflns_Laue_measured_fraction_max 0.851
_diffrn_reflns_limit_h_max 11
_diffrn_reflns_limit_h_min -12
_diffrn_reflns_limit_k_max 15
_diffrn_reflns_limit_k_min -12
_diffrn_reflns_limit_l_max 15
_diffrn_reflns_limit_l_min -16
_diffrn_reflns_number 8268
_diffrn_reflns_point_group_measured_fraction_full 0.997
_diffrn_reflns_point_group_measured_fraction_max 0.851
_diffrn_reflns_theta_full 25.242
_diffrn_reflns_theta_max 28.898
_diffrn_reflns_theta_min 3.041
_exptl_absorpt_coefficient_mu 1.353
_exptl_absorpt_correction_type none
_exptl_crystal_colour blue
_exptl_crystal_colour_primary blue
_exptl_crystal_density_diffrn 1.732
_exptl_crystal_description block
_exptl_crystal_F_000 568
_exptl_crystal_size_max 0.3
_exptl_crystal_size_mid 0.3
_exptl_crystal_size_min 0.3
_refine_diff_density_max 0.478
_refine_diff_density_min -0.426
_refine_diff_density_rms 0.079
_refine_ls_extinction_method none
_refine_ls_goodness_of_fit_ref 1.074
_refine_ls_hydrogen_treatment mixed
_refine_ls_matrix_type full
_refine_ls_number_parameters 285
_refine_ls_number_reflns 4730
_refine_ls_number_restraints 2
_refine_ls_restrained_S_all 1.073
_refine_ls_R_factor_all 0.0446
_refine_ls_R_factor_gt 0.0354
_refine_ls_shift/su_max 0.002
_refine_ls_shift/su_mean 0.000
_refine_ls_structure_factor_coef Fsqd
_refine_ls_weighting_details 'w=1/[\s^2^(Fo^2^)+(0.0283P)^2^+0.6115P] where P=(Fo^2^+2Fc^2^)/3'
_refine_ls_weighting_scheme calc
_refine_ls_wR_factor_gt 0.0805
_refine_ls_wR_factor_ref 0.0877
_reflns_Friedel_coverage 0.000
_reflns_number_gt 4029
_reflns_number_total 4730
_reflns_threshold_expression 'I > 2\s(I)'
_cod_data_source_file d0dt01056a2.cif
_cod_data_source_block 1_penta
_cod_depositor_comments 'Adding full bibliography for 7704616--7704620.cif.'
_cod_original_cell_volume 1054.56(13)
_cod_database_code 7704616
_shelx_shelxl_version_number 2018/3
_shelx_space_group_comment
;
The symmetry employed for this shelxl refinement is uniquely defined
by the following loop, which should always be used as a source of
symmetry information in preference to the above space-group names.
They are only intended as comments.
;
_shelx_estimated_absorpt_t_max 0.687
_shelx_estimated_absorpt_t_min 0.687
_olex2_refinement_description
;
1. Fixed Uiso
 At 1.2 times of:
  All C(H) groups, {H2C,H2D} of O2, All C(H,H) groups, All N(H) groups, All
  N(H,H) groups
 At 1.5 times of:
  {H1C,H1D} of O1
2. Restrained distances
 O2-H2D
 0.82 with sigma of 0.02
 O2-H2C
 0.82 with sigma of 0.02
3. Others
 Fixed Sof: H6A(0.5) H6B(0.5)
4.a Free rotating group:
 O1(H1C,H1D)
4.b Rotating group with stretchable bonds:
 O2(H2C,H2D)
4.c Ternary CH refined with riding coordinates:
 N5(H5), N4(H4), N1(H1)
4.d Secondary CH2 refined with riding coordinates:
 N6(H6A,H6B), C9(H9A,H9B), C1(H1A,H1B), C10(H10A,H10B), C12(H12A,H12B), C7(H7A,
 H7B), C2(H2A,H2B), C8(H8A,H8B), C11(H11A,H11B), C6(H6C,H6D)
4.e Aromatic/amide H refined with riding coordinates:
 C4(H4A)
;
_olex2_submission_special_instructions 'No special instructions were received'

loop_
_space_group_symop_operation_xyz
'x, y, z'
'-x, -y, -z'

loop_
_atom_site_label
_atom_site_type_symbol
_atom_site_fract_x
_atom_site_fract_y
_atom_site_fract_z
_atom_site_U_iso_or_equiv
_atom_site_adp_type
_atom_site_occupancy
_atom_site_site_symmetry_order
_atom_site_calc_flag
_atom_site_refinement_flags_posn
_atom_site_refinement_flags_adp
_atom_site_refinement_flags_occupancy
_atom_site_disorder_assembly
_atom_site_disorder_group
Cu1 Cu 0.65153(3) 1.19679(3) 0.08433(3) 0.01357(9) Uani 1 1 d . . . . .
Cl2 Cl 0.84137(7) 0.69811(6) 0.37779(6) 0.01896(14) Uani 1 1 d . . . . .
Cl1 Cl 0.73768(7) 0.54720(6) 0.75520(6) 0.01874(14) Uani 1 1 d . . . . .
O23 O 0.7248(3) 0.6563(3) 0.4367(2) 0.0507(7) Uani 1 1 d . . . . .
O12 O 0.6771(2) 0.5327(2) 0.62930(17) 0.0260(4) Uani 1 1 d . . . . .
O1 O 0.7279(3) 0.0731(3) 0.5444(3) 0.0645(8) Uani 1 1 d . . . . .
H1C H 0.819225 0.103600 0.533870 0.097 Uiso 1 1 d G . . . .
H1D H 0.674402 -0.007726 0.481181 0.097 Uiso 1 1 d G . . . .
O11 O 0.8729(3) 0.5131(2) 0.7630(2) 0.0378(5) Uani 1 1 d . . . . .
O24 O 0.7584(3) 0.6703(2) 0.25214(19) 0.0400(6) Uani 1 1 d . . . . .
O13 O 0.6101(3) 0.4572(2) 0.77760(19) 0.0365(5) Uani 1 1 d . . . . .
N5 N 0.1675(2) 0.7722(2) 0.01837(19) 0.0164(4) Uani 1 1 d . . . . .
H5 H 0.060691 0.710703 -0.049185 0.020 Uiso 1 1 calc R . . . .
O22 O 0.9436(3) 0.8416(2) 0.4575(2) 0.0462(6) Uani 1 1 d . . . . .
O14 O 0.7913(2) 0.68766(19) 0.85246(18) 0.0306(5) Uani 1 1 d . . . . .
O2 O 0.5164(3) 0.1887(2) 0.5712(2) 0.0378(5) Uani 1 1 d D . . . .
H2C H 0.5329(4) 0.2589(11) 0.6358(10) 0.045 Uiso 1 1 d DGR . . . .
H2D H 0.5968(12) 0.1756(3) 0.5708(2) 0.045 Uiso 1 1 d DGR . . . .
O21 O 0.9334(3) 0.6203(2) 0.3682(2) 0.0460(6) Uani 1 1 d . . . . .
N6 N 0.4255(3) 1.2573(2) 0.3832(2) 0.0207(5) Uani 1 1 d . . . . .
H6A H 0.470837 1.239136 0.442016 0.025 Uiso 0.5 1 calc R . P . .
H6B H 0.395457 1.322778 0.423345 0.025 Uiso 0.5 1 calc R . P . .
C9 C 0.1482(3) 0.8904(2) 0.1100(2) 0.0204(5) Uani 1 1 d . . . . .
H9A H 0.077739 0.858638 0.154171 0.024 Uiso 1 1 calc R . . . .
H9B H 0.095013 0.924413 0.062005 0.024 Uiso 1 1 calc R . . . .
N4 N 0.3734(2) 0.6425(2) -0.06215(19) 0.0150(4) Uani 1 1 d . . . . .
H4 H 0.365892 0.573771 -0.145342 0.018 Uiso 1 1 calc R . . . .
C1 C 0.6960(3) 1.2825(3) 0.3631(2) 0.0195(5) Uani 1 1 d . . . . .
H1A H 0.762219 1.345319 0.452820 0.023 Uiso 1 1 calc R . . . .
H1B H 0.655348 1.189296 0.351992 0.023 Uiso 1 1 calc R . . . .
C10 C 0.3085(3) 1.0082(2) 0.2093(2) 0.0186(5) Uani 1 1 d . . . . .
H10A H 0.384654 1.034683 0.166779 0.022 Uiso 1 1 calc R . . . .
H10B H 0.355768 0.979615 0.266243 0.022 Uiso 1 1 calc R . . . .
C12 C 0.5530(3) 1.3138(3) 0.3303(2) 0.0202(5) Uani 1 1 d . . . . .
H12A H 0.590390 1.412806 0.366538 0.024 Uiso 1 1 calc R . . . .
H12B H 0.505840 1.272682 0.237555 0.024 Uiso 1 1 calc R . . . .
C7 C 0.2328(3) 0.5786(2) -0.0263(2) 0.0180(5) Uani 1 1 d . . . . .
H7A H 0.253470 0.519711 0.006987 0.022 Uiso 1 1 calc R . . . .
H7B H 0.135395 0.521940 -0.101996 0.022 Uiso 1 1 calc R . . . .
N1 N 0.7991(2) 1.2957(2) 0.28126(18) 0.0154(4) Uani 1 1 d . . . . .
H1 H 0.869886 1.392943 0.310596 0.018 Uiso 1 1 calc R . . . .
C2 C 0.8983(3) 1.2180(2) 0.2866(2) 0.0180(5) Uani 1 1 d . . . . .
H2A H 0.941852 1.235750 0.374296 0.022 Uiso 1 1 calc R . . . .
H2B H 0.988396 1.245736 0.256101 0.022 Uiso 1 1 calc R . . . .
N3 N 0.5692(2) 0.90565(19) 0.03680(19) 0.0147(4) Uani 1 1 d . . . . .
N2 N 0.6653(2) 1.0423(2) 0.10190(18) 0.0141(4) Uani 1 1 d . . . . .
C8 C 0.2065(3) 0.6893(3) 0.0748(2) 0.0193(5) Uani 1 1 d . . . . .
H8A H 0.117459 0.647483 0.100628 0.023 Uiso 1 1 calc R . . . .
H8B H 0.304194 0.747583 0.150235 0.023 Uiso 1 1 calc R . . . .
C4 C 0.7666(3) 0.9445(2) 0.2010(2) 0.0165(5) Uani 1 1 d . . . . .
H4A H 0.831875 0.931582 0.258555 0.020 Uiso 1 1 calc R . . . .
C11 C 0.2760(3) 1.1300(3) 0.2866(2) 0.0215(6) Uani 1 1 d . . . . .
H11A H 0.220292 1.151874 0.227191 0.026 Uiso 1 1 calc R . . . .
H11B H 0.203265 1.102606 0.331100 0.026 Uiso 1 1 calc R . . . .
C6 C 0.5351(3) 0.6909(2) 0.0355(2) 0.0166(5) Uani 1 1 d . . . . .
H6C H 0.517512 0.665238 0.102005 0.020 Uiso 1 1 calc R . . . .
H6D H 0.597875 0.646915 -0.006118 0.020 Uiso 1 1 calc R . . . .
C3 C 0.7849(3) 1.0675(2) 0.2011(2) 0.0150(5) Uani 1 1 d . . . . .
C5 C 0.6279(3) 0.8451(2) 0.0949(2) 0.0149(5) Uani 1 1 d . . . . .

loop_
_atom_site_aniso_label
_atom_site_aniso_U_11
_atom_site_aniso_U_22
_atom_site_aniso_U_33
_atom_site_aniso_U_23
_atom_site_aniso_U_13
_atom_site_aniso_U_12
Cu1 0.01426(16) 0.01034(14) 0.01220(16) 0.00528(12) -0.00024(11) 0.00330(12)
Cl2 0.0189(3) 0.0154(3) 0.0171(3) 0.0047(2) 0.0025(2) 0.0066(2)
Cl1 0.0148(3) 0.0211(3) 0.0191(3) 0.0110(3) 0.0033(2) 0.0059(2)
O23 0.0501(15) 0.0517(15) 0.0450(14) 0.0191(13) 0.0315(12) 0.0133(13)
O12 0.0341(11) 0.0310(10) 0.0172(9) 0.0136(9) 0.0069(8) 0.0170(9)
O1 0.0356(16) 0.0528(16) 0.084(2) 0.0274(16) 0.0241(15) 0.0002(13)
O11 0.0247(11) 0.0388(12) 0.0509(14) 0.0194(11) 0.0043(10) 0.0210(10)
O24 0.0524(15) 0.0445(13) 0.0216(11) 0.0147(10) 0.0014(10) 0.0260(12)
O13 0.0293(12) 0.0375(12) 0.0259(11) 0.0167(10) 0.0055(9) -0.0043(10)
N5 0.0139(10) 0.0152(10) 0.0160(10) 0.0062(9) 0.0022(8) 0.0047(8)
O22 0.0391(14) 0.0191(10) 0.0495(15) 0.0038(11) -0.0008(11) 0.0007(10)
O14 0.0338(12) 0.0234(10) 0.0231(10) 0.0052(9) 0.0059(9) 0.0084(9)
O2 0.0417(13) 0.0287(11) 0.0341(12) 0.0138(10) 0.0074(10) 0.0090(10)
O21 0.0546(16) 0.0486(14) 0.0388(13) 0.0117(12) 0.0077(11) 0.0412(13)
N6 0.0228(12) 0.0178(10) 0.0190(11) 0.0055(9) 0.0091(9) 0.0090(9)
C9 0.0158(13) 0.0189(12) 0.0244(14) 0.0076(11) 0.0055(10) 0.0091(11)
N4 0.0169(11) 0.0130(9) 0.0126(10) 0.0056(8) 0.0023(8) 0.0056(8)
C1 0.0241(14) 0.0203(12) 0.0132(12) 0.0082(11) 0.0052(10) 0.0089(11)
C10 0.0181(13) 0.0165(12) 0.0175(13) 0.0058(11) 0.0044(10) 0.0069(10)
C12 0.0216(14) 0.0173(12) 0.0198(13) 0.0084(11) 0.0058(10) 0.0074(11)
C7 0.0182(13) 0.0118(11) 0.0190(13) 0.0080(10) 0.0014(10) 0.0025(10)
N1 0.0155(10) 0.0125(9) 0.0134(10) 0.0049(8) 0.0009(8) 0.0042(8)
C2 0.0125(12) 0.0157(12) 0.0172(12) 0.0056(11) -0.0019(9) 0.0027(10)
N3 0.0156(10) 0.0100(9) 0.0150(10) 0.0058(8) 0.0017(8) 0.0037(8)
N2 0.0116(10) 0.0125(9) 0.0141(10) 0.0068(8) 0.0001(8) 0.0022(8)
C8 0.0186(13) 0.0187(12) 0.0194(13) 0.0107(11) 0.0055(10) 0.0052(10)
C4 0.0152(12) 0.0201(12) 0.0168(12) 0.0108(11) 0.0027(10) 0.0092(10)
C11 0.0192(14) 0.0204(13) 0.0235(14) 0.0082(12) 0.0077(11) 0.0094(11)
C6 0.0174(12) 0.0150(11) 0.0189(13) 0.0093(11) 0.0038(10) 0.0082(10)
C3 0.0128(12) 0.0178(12) 0.0142(12) 0.0084(10) 0.0021(9) 0.0065(10)
C5 0.0135(12) 0.0154(11) 0.0185(12) 0.0094(10) 0.0062(10) 0.0072(10)

loop_
_atom_type_symbol
_atom_type_description
_atom_type_scat_dispersion_real
_atom_type_scat_dispersion_imag
_atom_type_scat_source
C C 0.0033 0.0016 'International Tables Vol C Tables 4.2.6.8 and 6.1.1.4'
H H 0.0000 0.0000 'International Tables Vol C Tables 4.2.6.8 and 6.1.1.4'
Cl Cl 0.1484 0.1585 'International Tables Vol C Tables 4.2.6.8 and 6.1.1.4'
Cu Cu 0.3201 1.2651 'International Tables Vol C Tables 4.2.6.8 and 6.1.1.4'
N N 0.0061 0.0033 'International Tables Vol C Tables 4.2.6.8 and 6.1.1.4'
O O 0.0106 0.0060 'International Tables Vol C Tables 4.2.6.8 and 6.1.1.4'

loop_
_geom_angle_atom_site_label_1
_geom_angle_atom_site_label_2
_geom_angle_atom_site_label_3
_geom_angle
_geom_angle_site_symmetry_1
_geom_angle_site_symmetry_3
_geom_angle_publ_flag
N4 Cu1 N5 83.16(8) 2_675 2_675 ?
N4 Cu1 N1 102.78(8) 2_675 . ?
N1 Cu1 N5 103.92(8) . 2_675 ?
N3 Cu1 N5 110.59(8) 2_675 2_675 ?
N3 Cu1 N4 81.71(8) 2_675 2_675 ?
N3 Cu1 N1 145.50(8) 2_675 . ?
N2 Cu1 N5 98.24(8) . 2_675 ?
N2 Cu1 N4 177.69(8) . 2_675 ?
N2 Cu1 N1 78.71(8) . . ?
N2 Cu1 N3 96.05(8) . 2_675 ?
O24 Cl2 O23 109.58(15) . . ?
O22 Cl2 O23 107.83(15) . . ?
O22 Cl2 O24 111.01(14) . . ?
O22 Cl2 O21 110.90(14) . . ?
O21 Cl2 O23 108.10(16) . . ?
O21 Cl2 O24 109.37(13) . . ?
O12 Cl1 O14 110.06(12) . . ?
O11 Cl1 O12 109.50(13) . . ?
O11 Cl1 O13 110.03(14) . . ?
O11 Cl1 O14 108.85(13) . . ?
O13 Cl1 O12 109.40(12) . . ?
O13 Cl1 O14 108.99(12) . . ?
H1C O1 H1D 104.5 . . ?
Cu1 N5 H5 105.9 2_675 . ?
C9 N5 Cu1 121.20(16) . 2_675 ?
C9 N5 H5 105.9 . . ?
C8 N5 Cu1 102.99(14) . 2_675 ?
C8 N5 H5 105.9 . . ?
C8 N5 C9 113.73(19) . . ?
H2C O2 H2D 112.8 . . ?
H6A N6 H6B 107.4 . . ?
C12 N6 H6A 108.4 . . ?
C12 N6 H6B 108.4 . . ?
C11 N6 H6A 108.4 . . ?
C11 N6 H6B 108.4 . . ?
C11 N6 C12 115.7(2) . . ?
N5 C9 H9A 108.9 . . ?
N5 C9 H9B 108.9 . . ?
N5 C9 C10 113.3(2) . . ?
H9A C9 H9B 107.7 . . ?
C10 C9 H9A 108.9 . . ?
C10 C9 H9B 108.9 . . ?
Cu1 N4 H4 108.5 2_675 . ?
C7 N4 Cu1 106.69(14) . 2_675 ?
C7 N4 H4 108.5 . . ?
C7 N4 C6 112.58(19) . . ?
C6 N4 Cu1 111.89(14) . 2_675 ?
C6 N4 H4 108.5 . . ?
H1A C1 H1B 107.9 . . ?
C12 C1 H1A 109.1 . . ?
C12 C1 H1B 109.1 . . ?
N1 C1 H1A 109.1 . . ?
N1 C1 H1B 109.1 . . ?
N1 C1 C12 112.3(2) . . ?
C9 C10 H10A 110.0 . . ?
C9 C10 H10B 110.0 . . ?
C9 C10 C11 108.5(2) . . ?
H10A C10 H10B 108.4 . . ?
C11 C10 H10A 110.0 . . ?
C11 C10 H10B 110.0 . . ?
N6 C12 C1 110.3(2) . . ?
N6 C12 H12A 109.6 . . ?
N6 C12 H12B 109.6 . . ?
C1 C12 H12A 109.6 . . ?
C1 C12 H12B 109.6 . . ?
H12A C12 H12B 108.1 . . ?
N4 C7 H7A 109.6 . . ?
N4 C7 H7B 109.6 . . ?
N4 C7 C8 110.21(19) . . ?
H7A C7 H7B 108.1 . . ?
C8 C7 H7A 109.6 . . ?
C8 C7 H7B 109.6 . . ?
Cu1 N1 H1 110.8 . . ?
C1 N1 Cu1 110.58(15) . . ?
C1 N1 H1 110.8 . . ?
C1 N1 C2 108.32(19) . . ?
C2 N1 Cu1 105.31(14) . . ?
C2 N1 H1 110.8 . . ?
N1 C2 H2A 110.4 . . ?
N1 C2 H2B 110.4 . . ?
N1 C2 C3 106.42(19) . . ?
H2A C2 H2B 108.6 . . ?
C3 C2 H2A 110.4 . . ?
C3 C2 H2B 110.4 . . ?
N2 N3 Cu1 130.25(15) . 2_675 ?
C5 N3 Cu1 118.74(16) . 2_675 ?
C5 N3 N2 108.48(19) . . ?
N3 N2 Cu1 132.75(15) . . ?
C3 N2 Cu1 118.81(16) . . ?
C3 N2 N3 108.28(19) . . ?
N5 C8 C7 107.9(2) . . ?
N5 C8 H8A 110.1 . . ?
N5 C8 H8B 110.1 . . ?
C7 C8 H8A 110.1 . . ?
C7 C8 H8B 110.1 . . ?
H8A C8 H8B 108.4 . . ?
C3 C4 H4A 128.0 . . ?
C3 C4 C5 104.0(2) . . ?
C5 C4 H4A 128.0 . . ?
N6 C11 C10 114.4(2) . . ?
N6 C11 H11A 108.7 . . ?
N6 C11 H11B 108.7 . . ?
C10 C11 H11A 108.7 . . ?
C10 C11 H11B 108.7 . . ?
H11A C11 H11B 107.6 . . ?
N4 C6 H6C 109.7 . . ?
N4 C6 H6D 109.7 . . ?
H6C C6 H6D 108.2 . . ?
C5 C6 N4 109.72(19) . . ?
C5 C6 H6C 109.7 . . ?
C5 C6 H6D 109.7 . . ?
N2 C3 C2 114.2(2) . . ?
N2 C3 C4 109.7(2) . . ?
C4 C3 C2 136.0(2) . . ?
N3 C5 C4 109.6(2) . . ?
N3 C5 C6 116.1(2) . . ?
C4 C5 C6 134.3(2) . . ?

loop_
_geom_bond_atom_site_label_1
_geom_bond_atom_site_label_2
_geom_bond_distance
_geom_bond_site_symmetry_2
_geom_bond_publ_flag
Cu1 N5 2.244(2) 2_675 ?
Cu1 N4 2.0725(19) 2_675 ?
Cu1 N1 2.129(2) . ?
Cu1 N3 1.938(2) 2_675 ?
Cu1 N2 1.9359(19) . ?
Cl2 O23 1.434(2) . ?
Cl2 O24 1.424(2) . ?
Cl2 O22 1.422(2) . ?
Cl2 O21 1.424(2) . ?
Cl1 O12 1.4389(18) . ?
Cl1 O11 1.432(2) . ?
Cl1 O13 1.434(2) . ?
Cl1 O14 1.4427(19) . ?
O1 H1C 0.8504 . ?
O1 H1D 0.8496 . ?
N5 H5 0.9800 . ?
N5 C9 1.482(3) . ?
N5 C8 1.475(3) . ?
O2 H2C 0.824(12) . ?
O2 H2D 0.807(12) . ?
N6 H6A 0.8900 . ?
N6 H6B 0.8900 . ?
N6 C12 1.505(3) . ?
N6 C11 1.495(3) . ?
C9 H9A 0.9700 . ?
C9 H9B 0.9700 . ?
C9 C10 1.516(3) . ?
N4 H4 0.9800 . ?
N4 C7 1.485(3) . ?
N4 C6 1.507(3) . ?
C1 H1A 0.9700 . ?
C1 H1B 0.9700 . ?
C1 C12 1.515(3) . ?
C1 N1 1.486(3) . ?
C10 H10A 0.9700 . ?
C10 H10B 0.9700 . ?
C10 C11 1.525(3) . ?
C12 H12A 0.9700 . ?
C12 H12B 0.9700 . ?
C7 H7A 0.9700 . ?
C7 H7B 0.9700 . ?
C7 C8 1.512(3) . ?
N1 H1 0.9800 . ?
N1 C2 1.499(3) . ?
C2 H2A 0.9700 . ?
C2 H2B 0.9700 . ?
C2 C3 1.504(3) . ?
N3 N2 1.344(3) . ?
N3 C5 1.337(3) . ?
N2 C3 1.341(3) . ?
C8 H8A 0.9700 . ?
C8 H8B 0.9700 . ?
C4 H4A 0.9300 . ?
C4 C3 1.387(3) . ?
C4 C5 1.391(3) . ?
C11 H11A 0.9700 . ?
C11 H11B 0.9700 . ?
C6 H6C 0.9700 . ?
C6 H6D 0.9700 . ?
C6 C5 1.504(3) . ?

loop_
_geom_hbond_atom_site_label_D
_geom_hbond_atom_site_label_H
_geom_hbond_atom_site_label_A
_geom_hbond_distance_DH
_geom_hbond_distance_HA
_geom_hbond_distance_DA
_geom_hbond_angle_DHA
_geom_hbond_site_symmetry_A
_geom_hbond_publ_flag
O1 H1C O22 0.85 2.04 2.867(4) 164.4 2_766 yes
O1 H1D O2 0.85 2.02 2.730(3) 140.2 2_656 yes
O2 H2C O13 0.82 2.05 2.859(3) 166.1 . yes
O2 H2D O1 0.81 1.95 2.714(4) 158.2 . yes
N6 H6A O2 0.89 1.89 2.760(3) 166.0 1_565 yes
N6 H6B O23 0.89 2.13 2.792(3) 130.1 2_676 yes

loop_
_geom_torsion_atom_site_label_1
_geom_torsion_atom_site_label_2
_geom_torsion_atom_site_label_3
_geom_torsion_atom_site_label_4
_geom_torsion
_geom_torsion_site_symmetry_1
_geom_torsion_site_symmetry_2
_geom_torsion_site_symmetry_3
_geom_torsion_site_symmetry_4
_geom_torsion_publ_flag
Cu1 N5 C9 C10 -49.8(3) 2_675 . . . ?
Cu1 N5 C8 C7 -43.6(2) 2_675 . . . ?
Cu1 N4 C7 C8 -44.4(2) 2_675 . . . ?
Cu1 N4 C6 C5 3.5(2) 2_675 . . . ?
Cu1 N1 C2 C3 -41.6(2) . . . . ?
Cu1 N3 N2 Cu1 -13.9(3) 2_675 . . . ?
Cu1 N3 N2 C3 161.40(17) 2_675 . . . ?
Cu1 N3 C5 C4 -163.90(16) 2_675 . . . ?
Cu1 N3 C5 C6 16.0(3) 2_675 . . . ?
Cu1 N2 C3 C2 -1.3(3) . . . . ?
Cu1 N2 C3 C4 175.99(16) . . . . ?
N5 C9 C10 C11 172.9(2) . . . . ?
C9 N5 C8 C7 -176.6(2) . . . . ?
C9 C10 C11 N6 -176.4(2) . . . . ?
N4 C7 C8 N5 62.0(3) . . . . ?
N4 C6 C5 N3 -12.1(3) . . . . ?
N4 C6 C5 C4 167.8(3) . . . . ?
C1 N1 C2 C3 76.8(2) . . . . ?
C12 N6 C11 C10 57.9(3) . . . . ?
C12 C1 N1 Cu1 -45.7(2) . . . . ?
C12 C1 N1 C2 -160.59(19) . . . . ?
C7 N4 C6 C5 -116.6(2) . . . . ?
N1 C1 C12 N6 162.22(19) . . . . ?
N1 C2 C3 N2 30.3(3) . . . . ?
N1 C2 C3 C4 -146.1(3) . . . . ?
N3 N2 C3 C2 -177.4(2) . . . . ?
N3 N2 C3 C4 -0.1(3) . . . . ?
N2 N3 C5 C4 -0.1(3) . . . . ?
N2 N3 C5 C6 179.8(2) . . . . ?
C8 N5 C9 C10 73.8(3) . . . . ?
C11 N6 C12 C1 -105.4(2) . . . . ?
C6 N4 C7 C8 78.8(2) . . . . ?
C3 C4 C5 N3 0.1(3) . . . . ?
C3 C4 C5 C6 -179.8(3) . . . . ?
C5 N3 N2 Cu1 -175.18(17) . . . . ?
C5 N3 N2 C3 0.1(3) . . . . ?
C5 C4 C3 C2 176.4(3) . . . . ?
C5 C4 C3 N2 0.0(3) . . . . ?
